data_1552931
loop_
_publ_author_name
'Mondelli, Pierluigi'
'Boschetto, Gabriele'
'Horton, Peter N.'
'Tiwana, Priti'
'Skylaris, Chris-Kriton'
'Coles, Simon J.'
'Krompiec, Michal'
'Morse, Graham'

_publ_section_title
;
 Meta-analysis: the molecular organization of non-fullerene acceptors
;
_journal_issue 4
_journal_name_full 'Materials Horizons'
_journal_page_first 1062
_journal_page_last 1072
_journal_paper_doi 10.1039/C9MH01439J
_journal_volume 7
_journal_year 2020
_chemical_formula_moiety 'C57 H59 N2 O2 S2, C H Cl3'
_chemical_formula_sum 'C58 H60 Cl3 N2 O2 S2'
_chemical_formula_weight 987.55
_space_group_crystal_system monoclinic
_space_group_IT_number 15
_space_group_name_Hall '-C 2yc'
_space_group_name_H-M_alt 'C 1 2/c 1'
_atom_sites_solution_hydrogens geom
_atom_sites_solution_primary dual
_audit_creation_date 2019-05-14
_audit_creation_method
;
Olex2 1.2
(compiled 2018.05.29 svn.r3508 for OlexSys, GUI svn.r5506)
;
_audit_update_record
;
2019-07-24 deposited with the CCDC.	2019-11-18 downloaded from the CCDC.
;
_cell_angle_alpha 90
_cell_angle_beta 100.409(4)
_cell_angle_gamma 90
_cell_formula_units_Z 8
_cell_length_a 21.1745(9)
_cell_length_b 35.242(2)
_cell_length_c 14.1841(9)
_cell_measurement_reflns_used 3649
_cell_measurement_temperature 100(2)
_cell_measurement_theta_max 48.6210
_cell_measurement_theta_min 3.6810
_cell_volume 10410.4(10)
_computing_cell_refinement 'CrysAlisPro 1.171.39.46 (Rigaku OD, 2018)'
_computing_data_collection 'CrysAlisPro 1.171.39.46 (Rigaku OD, 2018)'
_computing_data_reduction 'CrysAlisPro 1.171.39.46 (Rigaku OD, 2018)'
_computing_molecular_graphics 'Olex2 (Dolomanov et al., 2009)'
_computing_publication_material 'Olex2 (Dolomanov et al., 2009)'
_computing_structure_refinement 'ShelXL (Sheldrick, 2015)'
_computing_structure_solution 'ShelXT (Sheldrick, 2015)'
_diffrn_ambient_environment N~2~
_diffrn_ambient_temperature 100(2)
_diffrn_detector 'hybrid pixel detector'
_diffrn_detector_area_resol_mean 10
_diffrn_detector_dtime 0.000
_diffrn_detector_type 'Rigaku, HyPix 6000'
_diffrn_measured_fraction_theta_full 0.972
_diffrn_measured_fraction_theta_max 0.969
_diffrn_measurement_details
;
List of Runs (angles in degrees, time in seconds):

  # Type    Start    End  Width  t~exp~   \w     \q     \k     \f   Frames
#--------------------------------------------------------------------------
  1  \w     14.00  89.00   0.50    6.00    --    0.00  30.00 -90.00  150
  2  \w    -39.00   6.00   0.50    6.00    --    0.00  30.00 -90.00   90
  3  \w    -88.00 -61.00   0.50    6.00    --    0.00  30.00 -90.00   54
  4  \w    -35.00  -2.00   0.50   35.00    --  -90.00  57.00-119.31   66
  5  \w   -171.00-137.00   0.50   35.00    --  -90.00  59.00 -20.83   68
  6  \w   -172.00 -51.00   0.50   35.00    --  -90.00  59.00-125.08  242
  7  \w    -97.00 -13.00   0.50   35.00    --  -90.00  59.00-140.79  168
  8  \w   -168.00-102.00   0.50   35.00    --  -90.00  59.00-140.79  132
  9  \w   -175.00 -19.00   0.50   35.00    --  -90.00  56.00-174.03  312
 10  \w   -159.00 -31.00   0.50   35.00    --  -90.00  58.00 -85.61  256
 11  \w    -94.00 -47.00   0.50   35.00    --  -90.00  59.00 -36.47   94
 12  \w    -60.00 -34.00   0.50   35.00    --  -90.00  59.00 -20.83   52
 13  \w   -111.00 -85.00   0.50   35.00    --  -90.00  57.00-119.31   52
 14  \w   -162.00-136.00   0.50   35.00    --  -90.00  57.00-119.31   52
;
_diffrn_measurement_device 'four-circle diffractometer'
_diffrn_measurement_device_details 'Rigaku, AFC11 quarter \c goniometer'
_diffrn_measurement_device_type
'Rigaku 007HF equipped with Varimax confocal mirrors and an AFC11 goniometer and HyPix 6000 detector'
_diffrn_measurement_method 'profile data from \w-scans'
_diffrn_measurement_specimen_support 'MiTeGen loops'
_diffrn_orient_matrix_type 'CrysAlisPro convention (1999,Acta A55,543-557)'
_diffrn_orient_matrix_UB_11 -0.0053316000
_diffrn_orient_matrix_UB_12 0.0424430000
_diffrn_orient_matrix_UB_13 0.0231841000
_diffrn_orient_matrix_UB_21 -0.0121872000
_diffrn_orient_matrix_UB_22 -0.0102229000
_diffrn_orient_matrix_UB_23 0.1008758000
_diffrn_orient_matrix_UB_31 0.0727331000
_diffrn_orient_matrix_UB_32 0.0012941000
_diffrn_orient_matrix_UB_33 0.0388759000
_diffrn_radiation_collimation 'Varimax focusing mirrors'
_diffrn_radiation_monochromator mirror
_diffrn_radiation_probe x-ray
_diffrn_radiation_type CuK\a
_diffrn_radiation_wavelength 1.54178
_diffrn_radiation_wavelength_determination fundamental
_diffrn_reflns_av_R_equivalents 0.1045
_diffrn_reflns_av_unetI/netI 0.0841
_diffrn_reflns_Laue_measured_fraction_full 0.972
_diffrn_reflns_Laue_measured_fraction_max 0.969
_diffrn_reflns_limit_h_max 25
_diffrn_reflns_limit_h_min -14
_diffrn_reflns_limit_k_max 41
_diffrn_reflns_limit_k_min -42
_diffrn_reflns_limit_l_max 14
_diffrn_reflns_limit_l_min -17
_diffrn_reflns_number 28791
_diffrn_reflns_point_group_measured_fraction_full 0.972
_diffrn_reflns_point_group_measured_fraction_max 0.969
_diffrn_reflns_theta_full 67.679
_diffrn_reflns_theta_max 68.235
_diffrn_reflns_theta_min 3.699
_diffrn_source 'Rotating anode'
_diffrn_source_current 30.0
_diffrn_source_power 1.2
_diffrn_source_target Cu
_diffrn_source_type 'Rigaku 007 HF'
_diffrn_source_voltage 40.0
_exptl_absorpt_coefficient_mu 2.679
_exptl_absorpt_correction_T_max 1.00000
_exptl_absorpt_correction_T_min 0.54573
_exptl_absorpt_correction_type multi-scan
_exptl_absorpt_process_details
;
CrysAlisPro 1.171.39.46 (Rigaku Oxford Diffraction, 2018)
Empirical absorption correction using spherical harmonics,
 implemented in SCALE3 ABSPACK scaling algorithm.
;
_exptl_crystal_colour black
_exptl_crystal_colour_primary black
_exptl_crystal_density_diffrn 1.260
_exptl_crystal_description plate
_exptl_crystal_F_000 4168
_exptl_crystal_recrystallization_method 'The material was recrystallised from a mixture of Pet. ether and chloroform'
_exptl_crystal_size_max 0.36
_exptl_crystal_size_mid 0.18
_exptl_crystal_size_min 0.015
_refine_diff_density_max 0.892
_refine_diff_density_min -0.602
_refine_diff_density_rms 0.157
_refine_ls_extinction_method none
_refine_ls_goodness_of_fit_ref 1.470
_refine_ls_hydrogen_treatment constr
_refine_ls_matrix_type full
_refine_ls_number_parameters 716
_refine_ls_number_reflns 9244
_refine_ls_number_restraints 1314
_refine_ls_restrained_S_all 1.391
_refine_ls_R_factor_all 0.2955
_refine_ls_R_factor_gt 0.1903
_refine_ls_shift/su_max 0.000
_refine_ls_shift/su_mean 0.000
_refine_ls_structure_factor_coef Fsqd
_refine_ls_weighting_details 'w=1/[\s^2^(Fo^2^)+(0.2000P)^2^] where P=(Fo^2^+2Fc^2^)/3'
_refine_ls_weighting_scheme calc
_refine_ls_wR_factor_gt 0.4321
_refine_ls_wR_factor_ref 0.4994
_reflns_Friedel_coverage 0.000
_reflns_number_gt 4070
_reflns_number_total 9244
_reflns_threshold_expression 'I > 2\s(I)'
_cod_data_source_file c9mh01439j2.cif
_cod_data_source_block IEICO
_cod_depositor_comments
;Adding full bibliography for 1552926--1552934.cif.

 Adding full bibliography for 1552926--1552934.cif.
;
_cod_original_cell_volume 10410.5(10)
_cod_database_code 1552931
_shelx_shelxl_version_number 2018/3
_chemical_oxdiff_formula CHNOS
_chemical_oxdiff_usercomment 'Sample #19:IEICO PE'
_shelx_space_group_comment
;
The symmetry employed for this shelxl refinement is uniquely defined
by the following loop, which should always be used as a source of
symmetry information in preference to the above space-group names.
They are only intended as comments.
;
_shelx_estimated_absorpt_t_max 0.961
_shelx_estimated_absorpt_t_min 0.445
_reflns_odcompleteness_completeness 96.68
_reflns_odcompleteness_iscentric 1
_reflns_odcompleteness_theta 68.13
_olex2_refinement_description
;
1. Fixed Uiso
 At 1.2 times of:
  All C(H) groups, All C(H,H) groups
 At 1.5 times of:
  All C(H,H,H) groups
2. Restrained distances
 C61-Cl63 \\sim C61-Cl61 \\sim C61-Cl62
 with sigma of 0.03
 Cl63-Cl61 \\sim Cl61-Cl62 \\sim Cl62-Cl63
 with sigma of 0.06
 C40-C41 \\sim C40B-C41B
 with sigma of 0.02
 C40-C37 \\sim C40B-C37
 with sigma of 0.02
 C41-C42 \\sim C41B-C42B
 with sigma of 0.02
 C42-C43 \\sim C42B-C43B
 with sigma of 0.02
 C43-C44 \\sim C43B-C44B
 with sigma of 0.02
 C40-C42 \\sim C40B-C42B
 with sigma of 0.04
 C41-C43 \\sim C41B-C43B
 with sigma of 0.04
 C41-C37 \\sim C41B-C37
 with sigma of 0.04
 C42-C44 \\sim C42B-C44B
 with sigma of 0.04
 C49-C52 \\sim C49-C52B
 with sigma of 0.02
 C56-C55 \\sim C56B-C55B
 with sigma of 0.02
 C55-C54 \\sim C55B-C54B
 with sigma of 0.02
 C54-C53 \\sim C54B-C53B
 with sigma of 0.02
 C53-C52 \\sim C53B-C52B
 with sigma of 0.02
 C49-C53 \\sim C49-C53B
 with sigma of 0.04
 C56-C54 \\sim C56B-C54B
 with sigma of 0.04
 C55-C53 \\sim C55B-C53B
 with sigma of 0.04
 C54-C52 \\sim C54B-C52B
 with sigma of 0.04
 C40-C41 \\sim C41-C42 \\sim C42-C43 \\sim C43-C44 \\sim C44-C45
 with sigma of 0.03
 C40-C42 \\sim C42-C44 \\sim C41-C43 \\sim C43-C45
 with sigma of 0.06
 C57-C56 \\sim C56-C55 \\sim C55-C54 \\sim C54-C53 \\sim C53-C52
 with sigma of 0.03
 C57-C55 \\sim C55-C53 \\sim C56-C54 \\sim C54-C52
 with sigma of 0.06
 C44-C45 \\sim C44B-C45B
 with sigma of 0.02
 C43-C45 \\sim C43B-C45B
 with sigma of 0.04
 C57-C56 \\sim C57B-C56B
 with sigma of 0.02
 C57-C55 \\sim C57B-C55B
 with sigma of 0.04
3. Uiso/Uaniso restraints and constraints
All non-hydrogen atoms have similar U: within 2A with sigma of 0.04 and sigma
for terminal atoms of 0.08
4. Rigid body (RIGU) restrains
 All non-hydrogen atoms
 with sigma for 1-2 distances of 0.01 and sigma for 1-3 distances of 0.01
5. Others
 Sof(C40B)=Sof(H40C)=Sof(H40D)=Sof(C41B)=Sof(H41C)=Sof(H41D)=Sof(C42B)=
 Sof(H42C)=Sof(H42D)=Sof(C43B)=Sof(H43C)=Sof(H43D)=Sof(C44B)=Sof(H44C)=
 Sof(H44D)=Sof(C45B)=Sof(H45D)=Sof(H45E)=Sof(H45F)=1-FVAR(1)
 Sof(C40)=Sof(H40A)=Sof(H40B)=Sof(C41)=Sof(H41A)=Sof(H41B)=Sof(C42)=Sof(H42A)=
 Sof(H42B)=Sof(C43)=Sof(H43A)=Sof(H43B)=Sof(C44)=Sof(H44A)=Sof(H44B)=Sof(C45)=
 Sof(H45A)=Sof(H45B)=Sof(H45C)=FVAR(1)
 Sof(C52B)=Sof(H52C)=Sof(H52D)=Sof(C53B)=Sof(H53C)=Sof(H53D)=Sof(C54B)=
 Sof(H54C)=Sof(H54D)=Sof(C55B)=Sof(H55C)=Sof(H55D)=Sof(C56B)=Sof(H56C)=
 Sof(H56D)=Sof(C57B)=Sof(H57D)=Sof(H57E)=Sof(H57F)=1-FVAR(2)
 Sof(C57)=Sof(H57A)=Sof(H57B)=Sof(H57C)=Sof(C56)=Sof(H56A)=Sof(H56B)=Sof(C55)=
 Sof(H55A)=Sof(H55B)=Sof(C54)=Sof(H54A)=Sof(H54B)=Sof(C53)=Sof(H53A)=Sof(H53B)=
 Sof(C52)=Sof(H52A)=Sof(H52B)=FVAR(2)
6.a Ternary CH refined with riding coordinates:
 C27(H27), C61(H61)
6.b Secondary CH2 refined with riding coordinates:
 C31(H31A,H31B), C26(H26A,H26B), C30(H30A,H30B), C28(H28A,H28B), C32(H32A,
 H32B), C56(H56A,H56B), C55(H55A,H55B), C54(H54A,H54B), C53(H53A,H53B),
 C52(H52A,H52B), C40(H40A,H40B), C41(H41A,H41B), C42(H42A,H42B), C43(H43A,H43B),
  C44(H44A,H44B), C40B(H40C,H40D), C41B(H41C,H41D), C42B(H42C,H42D), C43B(H43C,
 H43D), C44B(H44C,H44D), C52B(H52C,H52D), C53B(H53C,H53D), C54B(H54C,H54D),
 C55B(H55C,H55D), C56B(H56C,H56D)
6.c Me refined with riding coordinates:
 C57(H57A,H57B,H57C), C45(H45A,H45B,H45C), C45B(H45D,H45E,H45F), C57B(H57D,
 H57E,H57F)
6.d Aromatic/amide H refined with riding coordinates:
 C39(H39), C19(H19), C13(H13), C47(H47), C15(H15), C35(H35), C38(H38),
 C25(H25), C48(H48), C50(H50), C8(H8), C51(H51), C9(H9), C7(H7), C6(H6),
 C36(H36)
6.e Idealised Me refined as rotating group:
 C33(H33A,H33B,H33C), C29(H29A,H29B,H29C)
;
_olex2_diffrn_ambient_temperature_device 'Oxford Cryosystems'
_olex2_exptl_crystal_mounting_method 'The crystal was mounted on a MITIGEN holder in perfluoroether oil'
_olex2_submission_original_sample_id 'Sample #19:IEICO'
_olex2_submission_special_instructions 'No special instructions were received'
_oxdiff_exptl_absorpt_empirical_details
;
Empirical correction (ABSPACK) includes:
- Absorption correction using spherical harmonics
- Frame scaling
;
_oxdiff_exptl_absorpt_empirical_full_max 3.376
_oxdiff_exptl_absorpt_empirical_full_min 0.646

loop_
_space_group_symop_operation_xyz
'x, y, z'
'-x, y, -z+1/2'
'x+1/2, y+1/2, z'
'-x+1/2, y+1/2, -z+1/2'
'-x, -y, -z'
'x, -y, z-1/2'
'-x+1/2, -y+1/2, -z'
'x+1/2, -y+1/2, z-1/2'

loop_
_atom_site_label
_atom_site_type_symbol
_atom_site_fract_x
_atom_site_fract_y
_atom_site_fract_z
_atom_site_U_iso_or_equiv
_atom_site_adp_type
_atom_site_occupancy
_atom_site_site_symmetry_order
_atom_site_calc_flag
_atom_site_refinement_flags_posn
_atom_site_refinement_flags_adp
_atom_site_refinement_flags_occupancy
_atom_site_disorder_assembly
_atom_site_disorder_group
S1 S 0.46663(11) 0.43063(7) 0.60834(17) 0.0701(8) Uani 1 1 d . U . . .
S2 S 0.42982(10) 0.30951(8) 0.5648(2) 0.0805(9) Uani 1 1 d . U . . .
O2 O 0.5575(3) 0.3355(2) 0.6333(5) 0.0783(19) Uani 1 1 d . U . . .
O1 O 0.4497(4) 0.5055(2) 0.5847(6) 0.095(2) Uani 1 1 d . U . . .
C18 C 0.4228(4) 0.3580(3) 0.5833(7) 0.071(3) Uani 1 1 d . U . . .
C17 C 0.4759(4) 0.3830(3) 0.6085(6) 0.063(2) Uani 1 1 d . U . . .
C34 C 0.2238(4) 0.3410(3) 0.6361(8) 0.075(3) Uani 1 1 d . U . . .
C39 C 0.2095(4) 0.3160(3) 0.6986(9) 0.079(3) Uani 1 1 d . U . . .
H39 H 0.208346 0.289922 0.681424 0.095 Uiso 1 1 calc R . . . .
C16 C 0.5409(4) 0.3727(3) 0.6345(6) 0.064(2) Uani 1 1 d . U . . .
C14 C 0.5479(5) 0.4376(3) 0.6444(6) 0.070(3) Uani 1 1 d . U . . .
C19 C 0.3576(4) 0.3687(3) 0.5730(7) 0.072(3) Uani 1 1 d . U . . .
H19 H 0.343601 0.393832 0.581986 0.087 Uiso 1 1 calc R . . . .
C1 C 0.4964(8) 0.5242(4) 0.6196(8) 0.093(3) Uani 1 1 d . U . . .
C21 C 0.3477(4) 0.3046(3) 0.5437(9) 0.082(3) Uani 1 1 d . U . . .
C20 C 0.3160(4) 0.3381(3) 0.5482(8) 0.077(3) Uani 1 1 d . U . . .
C13 C 0.5810(6) 0.4730(4) 0.6715(7) 0.086(3) Uani 1 1 d . U . . .
H13 H 0.625190 0.469876 0.698249 0.103 Uiso 1 1 calc R . . . .
C47 C 0.2277(5) 0.3557(4) 0.3705(10) 0.094(3) Uani 1 1 d . U . . .
H47 H 0.270567 0.348224 0.368832 0.113 Uiso 1 1 calc R . . . .
C24 C 0.2439(4) 0.3307(3) 0.5402(8) 0.077(3) Uani 1 1 d . U . . .
C2 C 0.5618(6) 0.5088(4) 0.6661(8) 0.090(3) Uani 1 1 d . U . . .
C15 C 0.5808(5) 0.4038(3) 0.6569(7) 0.074(3) Uani 1 1 d . U . . .
H15 H 0.625908 0.401908 0.678390 0.088 Uiso 1 1 calc R . . . .
C46 C 0.2039(5) 0.3513(3) 0.4506(10) 0.088(3) Uani 1 1 d . U . . .
C35 C 0.2249(5) 0.3795(3) 0.6624(10) 0.092(3) Uani 1 1 d . U . . .
H35 H 0.235321 0.398508 0.620326 0.111 Uiso 1 1 calc R . . . .
C38 C 0.1961(5) 0.3256(4) 0.7875(10) 0.096(3) Uani 1 1 d . U . . .
H38 H 0.186950 0.306582 0.830555 0.115 Uiso 1 1 calc R . . . .
C23 C 0.2407(4) 0.2885(3) 0.5182(9) 0.082(3) Uani 1 1 d . U . . .
C25 C 0.3127(4) 0.2348(3) 0.5051(8) 0.081(3) Uani 1 1 d . U . . .
H25 H 0.354807 0.224592 0.511001 0.097 Uiso 1 1 calc R . . . .
C3 C 0.5996(8) 0.5420(4) 0.7043(9) 0.113(4) Uani 1 1 d . U . . .
C5 C 0.5002(10) 0.5652(4) 0.6235(9) 0.112(4) Uani 1 1 d . U . . .
C22 C 0.3036(4) 0.2732(3) 0.5197(9) 0.085(3) Uani 1 1 d . U . . .
C10 C 0.6611(9) 0.5404(5) 0.7670(11) 0.123(5) Uani 1 1 d . U . . .
C11 C 0.6968(11) 0.5081(7) 0.7915(14) 0.128(6) Uani 1 1 d . U . . .
C4 C 0.5599(10) 0.5760(4) 0.6709(8) 0.120(4) Uani 1 1 d . U . . .
C48 C 0.1906(6) 0.3711(4) 0.2905(12) 0.116(4) Uani 1 1 d . U . . .
H48 H 0.207674 0.373427 0.233322 0.139 Uiso 1 1 calc R . . . .
C31 C 0.6642(10) 0.2895(5) 0.4689(19) 0.162(6) Uani 1 1 d . U . . .
H31A H 0.669703 0.317304 0.475662 0.195 Uiso 1 1 calc R . . . .
H31B H 0.706639 0.277585 0.491334 0.195 Uiso 1 1 calc R . . . .
C50 C 0.1063(7) 0.3785(5) 0.3711(14) 0.136(5) Uani 1 1 d . U . . .
H50 H 0.063184 0.385755 0.371623 0.163 Uiso 1 1 calc R . . . .
C27 C 0.6317(7) 0.2847(5) 0.6352(15) 0.135(5) Uani 1 1 d . U . . .
H27 H 0.678283 0.278743 0.656155 0.161 Uiso 1 1 calc R . . . .
C8 C 0.5289(17) 0.6397(6) 0.6440(14) 0.178(8) Uani 1 1 d . U . . .
H8 H 0.536635 0.666063 0.653314 0.213 Uiso 1 1 calc R . . . .
C26 C 0.6246(5) 0.3255(4) 0.6557(11) 0.108(4) Uani 1 1 d . U . . .
H26A H 0.641545 0.330664 0.724223 0.130 Uiso 1 1 calc R . . . .
H26B H 0.649247 0.340902 0.616635 0.130 Uiso 1 1 calc R . . . .
C51 C 0.1437(5) 0.3633(4) 0.4539(12) 0.113(4) Uani 1 1 d . U . . .
H51 H 0.127106 0.361505 0.511655 0.136 Uiso 1 1 calc R . . . .
C30 C 0.6169(9) 0.2759(5) 0.5337(16) 0.145(5) Uani 1 1 d . U . . .
H30A H 0.574241 0.286851 0.507788 0.174 Uiso 1 1 calc R . . . .
H30B H 0.612884 0.248020 0.527126 0.174 Uiso 1 1 calc R . . . .
C49 C 0.1306(7) 0.3828(6) 0.2915(14) 0.138(5) Uani 1 1 d D U . . .
C9 C 0.5823(14) 0.6149(5) 0.6828(12) 0.161(7) Uani 1 1 d . U . . .
H9 H 0.624383 0.622824 0.710913 0.193 Uiso 1 1 calc R . . . .
C7 C 0.4715(15) 0.6305(5) 0.5979(11) 0.170(7) Uani 1 1 d . U . . .
H7 H 0.442602 0.649929 0.571155 0.204 Uiso 1 1 calc R . . . .
C28 C 0.5948(9) 0.2593(5) 0.6993(15) 0.157(6) Uani 1 1 d . U . . .
H28A H 0.598461 0.271243 0.763200 0.188 Uiso 1 1 calc R . . . .
H28B H 0.548704 0.258721 0.669831 0.188 Uiso 1 1 calc R . . . .
N2 N 0.7096(11) 0.6024(5) 0.8509(12) 0.200(9) Uani 1 1 d . U . . .
C12 C 0.6840(10) 0.5770(5) 0.8093(13) 0.153(6) Uani 1 1 d . U . . .
C6 C 0.4512(11) 0.5907(5) 0.5872(9) 0.143(5) Uani 1 1 d . U . . .
H6 H 0.409096 0.582995 0.558563 0.172 Uiso 1 1 calc R . . . .
C33 C 0.6884(14) 0.2904(5) 0.298(3) 0.228(12) Uani 1 1 d . U . . .
H33A H 0.679748 0.273497 0.242679 0.341 Uiso 1 1 calc GR . . . .
H33B H 0.733058 0.287272 0.330758 0.341 Uiso 1 1 calc GR . . . .
H33C H 0.681190 0.316763 0.277261 0.341 Uiso 1 1 calc GR . . . .
C32 C 0.6430(13) 0.2804(5) 0.369(2) 0.187(8) Uani 1 1 d . U . . .
H32A H 0.601607 0.293499 0.346442 0.224 Uiso 1 1 calc R . . . .
H32B H 0.634353 0.252766 0.363615 0.224 Uiso 1 1 calc R . . . .
N1 N 0.7274(8) 0.4811(7) 0.8162(16) 0.183(8) Uani 1 1 d . U . . .
C29 C 0.6185(15) 0.2202(8) 0.712(3) 0.253(14) Uani 1 1 d . U . . .
H29A H 0.599252 0.204991 0.655975 0.379 Uiso 1 1 calc GR . . . .
H29B H 0.606862 0.209364 0.769771 0.379 Uiso 1 1 calc GR . . . .
H29C H 0.665363 0.220081 0.717414 0.379 Uiso 1 1 calc GR . . . .
C57 C 0.040(3) 0.5723(14) 0.090(5) 0.32(3) Uani 0.62(2) 1 d D U P A 1
H57A H 0.001597 0.584788 0.053496 0.482 Uiso 0.62(2) 1 calc R . P A 1
H57B H 0.051785 0.584625 0.152469 0.482 Uiso 0.62(2) 1 calc R . P A 1
H57C H 0.075249 0.574307 0.054464 0.482 Uiso 0.62(2) 1 calc R . P A 1
C56 C 0.026(2) 0.5342(12) 0.103(5) 0.264(16) Uani 0.62(2) 1 d D U P A 1
H56A H -0.010844 0.532795 0.136648 0.316 Uiso 0.62(2) 1 calc R . P A 1
H56B H 0.012540 0.522512 0.038978 0.316 Uiso 0.62(2) 1 calc R . P A 1
C55 C 0.076(2) 0.5123(10) 0.154(4) 0.226(13) Uani 0.62(2) 1 d D U P A 1
H55A H 0.079519 0.518756 0.222353 0.272 Uiso 0.62(2) 1 calc R . P A 1
H55B H 0.116046 0.520377 0.133672 0.272 Uiso 0.62(2) 1 calc R . P A 1
C54 C 0.0717(19) 0.4726(9) 0.145(3) 0.204(11) Uani 0.62(2) 1 d D U P A 1
H54A H 0.083820 0.465354 0.083549 0.245 Uiso 0.62(2) 1 calc R . P A 1
H54B H 0.026235 0.465178 0.142019 0.245 Uiso 0.62(2) 1 calc R . P A 1
C53 C 0.110(2) 0.4505(10) 0.219(3) 0.193(11) Uani 0.62(2) 1 d D U P A 1
H53A H 0.155527 0.453556 0.214032 0.232 Uiso 0.62(2) 1 calc R . P A 1
H53B H 0.104396 0.460956 0.282096 0.232 Uiso 0.62(2) 1 calc R . P A 1
C52 C 0.0952(18) 0.4115(10) 0.217(3) 0.171(9) Uani 0.62(2) 1 d D U P A 1
H52A H 0.100182 0.402075 0.153462 0.205 Uiso 0.62(2) 1 calc R . P A 1
H52B H 0.049014 0.409470 0.220485 0.205 Uiso 0.62(2) 1 calc R . P A 1
C40 C 0.1877(13) 0.3747(15) 0.9147(19) 0.149(7) Uani 0.65(2) 1 d D U P B 1
H40A H 0.211906 0.356404 0.960468 0.179 Uiso 0.65(2) 1 calc R . P B 1
H40B H 0.206070 0.400236 0.930723 0.179 Uiso 0.65(2) 1 calc R . P B 1
C41 C 0.1216(14) 0.3746(9) 0.925(3) 0.169(9) Uani 0.65(2) 1 d D U P B 1
H41A H 0.097995 0.390565 0.873249 0.202 Uiso 0.65(2) 1 calc R . P B 1
H41B H 0.119541 0.387985 0.986245 0.202 Uiso 0.65(2) 1 calc R . P B 1
C42 C 0.0848(13) 0.3397(9) 0.926(3) 0.180(9) Uani 0.65(2) 1 d D U P B 1
H42A H 0.083527 0.327684 0.862829 0.216 Uiso 0.65(2) 1 calc R . P B 1
H42B H 0.110980 0.322755 0.973761 0.216 Uiso 0.65(2) 1 calc R . P B 1
C43 C 0.0198(13) 0.3378(9) 0.945(3) 0.197(10) Uani 0.65(2) 1 d D U P B 1
H43A H 0.020242 0.351995 1.005830 0.236 Uiso 0.65(2) 1 calc R . P B 1
H43B H -0.007076 0.352835 0.894205 0.236 Uiso 0.65(2) 1 calc R . P B 1
C44 C -0.0150(14) 0.3035(9) 0.954(3) 0.178(10) Uani 0.65(2) 1 d D U P B 1
H44A H 0.009995 0.289949 1.009611 0.214 Uiso 0.65(2) 1 calc R . P B 1
H44B H -0.055431 0.311537 0.973872 0.214 Uiso 0.65(2) 1 calc R . P B 1
C45 C -0.0333(15) 0.2751(11) 0.883(3) 0.173(12) Uani 0.65(2) 1 d D U P B 1
H45A H -0.056649 0.254803 0.908732 0.259 Uiso 0.65(2) 1 calc R . P B 1
H45B H -0.061018 0.286418 0.826818 0.259 Uiso 0.65(2) 1 calc R . P B 1
H45C H 0.005186 0.264574 0.862982 0.259 Uiso 0.65(2) 1 calc R . P B 1
C37 C 0.1963(6) 0.3642(4) 0.8126(11) 0.111(4) Uani 1 1 d D U . . .
C36 C 0.2108(6) 0.3889(4) 0.7489(12) 0.111(4) Uani 1 1 d . U . . .
H36 H 0.211247 0.415032 0.765126 0.134 Uiso 1 1 calc R . . . .
C61 C 0.2333(8) 0.4968(5) 0.424(3) 0.245(12) Uani 1 1 d D U . . .
H61 H 0.227972 0.502457 0.353996 0.294 Uiso 1 1 calc R . . . .
Cl63 Cl 0.1700(7) 0.5164(4) 0.4461(18) 0.421(11) Uani 1 1 d D U . . .
Cl61 Cl 0.2397(5) 0.4495(2) 0.4201(8) 0.263(4) Uani 1 1 d D U . . .
Cl62 Cl 0.2994(4) 0.5179(3) 0.4602(6) 0.252(4) Uani 1 1 d D U . . .
C40B C 0.175(2) 0.376(3) 0.906(3) 0.142(9) Uani 0.35(2) 1 d D U P B 2
H40C H 0.176842 0.352879 0.947652 0.171 Uiso 0.35(2) 1 calc R . P B 2
H40D H 0.206164 0.394263 0.939841 0.171 Uiso 0.35(2) 1 calc R . P B 2
C41B C 0.112(2) 0.3916(17) 0.895(5) 0.174(10) Uani 0.35(2) 1 d D U P B 2
H41C H 0.113009 0.415717 0.860009 0.209 Uiso 0.35(2) 1 calc R . P B 2
H41D H 0.105177 0.398439 0.960594 0.209 Uiso 0.35(2) 1 calc R . P B 2
C42B C 0.054(2) 0.3713(19) 0.849(4) 0.184(12) Uani 0.35(2) 1 d D U P B 2
H42C H 0.029247 0.389439 0.804164 0.221 Uiso 0.35(2) 1 calc R . P B 2
H42D H 0.069192 0.351215 0.809563 0.221 Uiso 0.35(2) 1 calc R . P B 2
C43B C 0.009(3) 0.3531(18) 0.901(4) 0.196(12) Uani 0.35(2) 1 d D U P B 2
H43C H 0.033377 0.344719 0.962985 0.235 Uiso 0.35(2) 1 calc R . P B 2
H43D H -0.020824 0.373311 0.914650 0.235 Uiso 0.35(2) 1 calc R . P B 2
C44B C -0.031(2) 0.3216(16) 0.862(5) 0.178(12) Uani 0.35(2) 1 d D U P B 2
H44C H -0.060590 0.316998 0.907710 0.213 Uiso 0.35(2) 1 calc R . P B 2
H44D H -0.057925 0.330869 0.802248 0.213 Uiso 0.35(2) 1 calc R . P B 2
C45B C -0.008(3) 0.2852(19) 0.840(6) 0.20(2) Uani 0.35(2) 1 d D U P B 2
H45D H -0.044220 0.268709 0.815312 0.304 Uiso 0.35(2) 1 calc R . P B 2
H45E H 0.019702 0.287984 0.792209 0.304 Uiso 0.35(2) 1 calc R . P B 2
H45F H 0.017010 0.273973 0.898732 0.304 Uiso 0.35(2) 1 calc R . P B 2
C52B C 0.083(3) 0.3932(14) 0.198(3) 0.163(12) Uani 0.38(2) 1 d D U P A 2
H52C H 0.090290 0.375334 0.147442 0.195 Uiso 0.38(2) 1 calc R . P A 2
H52D H 0.038940 0.388957 0.209870 0.195 Uiso 0.38(2) 1 calc R . P A 2
C53B C 0.087(3) 0.4306(13) 0.164(3) 0.191(11) Uani 0.38(2) 1 d D U P A 2
H53C H 0.048929 0.435164 0.113619 0.229 Uiso 0.38(2) 1 calc R . P A 2
H53D H 0.125347 0.432197 0.133064 0.229 Uiso 0.38(2) 1 calc R . P A 2
C54B C 0.091(4) 0.4604(14) 0.233(4) 0.195(12) Uani 0.38(2) 1 d D U P A 2
H54C H 0.054448 0.457605 0.267747 0.234 Uiso 0.38(2) 1 calc R . P A 2
H54D H 0.130880 0.456997 0.280827 0.234 Uiso 0.38(2) 1 calc R . P A 2
C55B C 0.090(3) 0.4978(14) 0.197(6) 0.221(13) Uani 0.38(2) 1 d D U P A 2
H55C H 0.131551 0.509659 0.225649 0.265 Uiso 0.38(2) 1 calc R . P A 2
H55D H 0.089477 0.495819 0.127368 0.265 Uiso 0.38(2) 1 calc R . P A 2
C56B C 0.042(4) 0.5231(18) 0.209(6) 0.238(15) Uani 0.38(2) 1 d D U P A 2
H56C H 0.044671 0.527470 0.278936 0.286 Uiso 0.38(2) 1 calc R . P A 2
H56D H 0.000053 0.511159 0.184843 0.286 Uiso 0.38(2) 1 calc R . P A 2
C57B C 0.044(4) 0.5581(18) 0.165(6) 0.25(2) Uani 0.38(2) 1 d D U P A 2
H57D H 0.008558 0.573978 0.177271 0.378 Uiso 0.38(2) 1 calc R . P A 2
H57E H 0.084998 0.570723 0.189656 0.378 Uiso 0.38(2) 1 calc R . P A 2
H57F H 0.040271 0.554372 0.095333 0.378 Uiso 0.38(2) 1 calc R . P A 2

loop_
_atom_site_aniso_label
_atom_site_aniso_U_11
_atom_site_aniso_U_22
_atom_site_aniso_U_33
_atom_site_aniso_U_23
_atom_site_aniso_U_13
_atom_site_aniso_U_12
S1 0.0764(14) 0.0828(17) 0.0536(14) -0.0221(12) 0.0185(11) -0.0285(12)
S2 0.0551(12) 0.0770(17) 0.107(2) -0.0240(14) 0.0086(12) -0.0209(11)
O2 0.059(3) 0.091(5) 0.076(4) -0.010(4) -0.011(3) -0.016(3)
O1 0.122(6) 0.100(6) 0.073(5) -0.012(4) 0.042(4) -0.017(5)
C18 0.069(5) 0.072(6) 0.071(6) -0.015(5) 0.009(4) -0.027(4)
C17 0.068(5) 0.088(6) 0.035(4) -0.015(4) 0.015(4) -0.029(4)
C34 0.051(4) 0.073(6) 0.103(7) -0.011(5) 0.017(5) -0.014(4)
C39 0.059(5) 0.086(7) 0.092(7) -0.009(6) 0.009(5) -0.020(5)
C16 0.077(5) 0.074(6) 0.042(5) -0.018(4) 0.011(4) -0.021(4)
C14 0.097(6) 0.082(6) 0.038(5) -0.012(4) 0.028(4) -0.039(5)
C19 0.075(5) 0.063(6) 0.080(7) -0.018(5) 0.019(5) -0.021(4)
C1 0.150(9) 0.090(7) 0.053(6) -0.019(5) 0.058(6) -0.027(7)
C21 0.050(4) 0.066(6) 0.129(9) -0.028(6) 0.012(5) -0.021(4)
C20 0.060(5) 0.064(6) 0.105(8) -0.024(5) 0.011(5) -0.018(4)
C13 0.103(7) 0.100(7) 0.060(6) -0.016(5) 0.030(5) -0.063(6)
C47 0.066(6) 0.102(8) 0.113(9) -0.037(7) 0.010(6) -0.031(5)
C24 0.056(4) 0.068(6) 0.107(7) -0.020(5) 0.017(5) -0.024(4)
C2 0.124(8) 0.099(7) 0.061(6) -0.030(6) 0.048(6) -0.047(6)
C15 0.075(5) 0.090(7) 0.055(5) -0.009(5) 0.006(4) -0.032(5)
C46 0.057(5) 0.086(7) 0.120(8) -0.024(6) 0.013(5) -0.025(5)
C35 0.082(6) 0.070(6) 0.134(10) -0.008(6) 0.043(7) -0.004(5)
C38 0.088(7) 0.098(8) 0.101(8) 0.002(7) 0.018(6) -0.025(6)
C23 0.063(5) 0.066(6) 0.116(8) -0.022(6) 0.018(5) -0.021(4)
C25 0.054(5) 0.068(6) 0.117(9) -0.025(6) 0.008(5) -0.018(4)
C3 0.177(10) 0.111(9) 0.064(7) -0.033(6) 0.054(7) -0.064(8)
C5 0.212(12) 0.084(8) 0.058(7) -0.026(6) 0.070(8) -0.025(8)
C22 0.054(4) 0.079(6) 0.120(9) -0.027(6) 0.007(5) -0.018(4)
C10 0.159(11) 0.124(10) 0.093(9) -0.050(8) 0.045(8) -0.089(9)
C11 0.141(14) 0.124(12) 0.119(12) -0.071(11) 0.028(10) -0.081(9)
C4 0.238(13) 0.093(8) 0.046(6) -0.025(6) 0.072(7) -0.049(8)
C48 0.091(7) 0.140(11) 0.117(10) -0.030(8) 0.020(7) -0.038(7)
C31 0.151(13) 0.103(11) 0.238(18) -0.016(13) 0.049(13) -0.001(10)
C50 0.081(7) 0.176(14) 0.154(12) 0.037(11) 0.030(8) 0.017(8)
C27 0.103(8) 0.111(10) 0.171(13) -0.004(9) -0.027(9) 0.004(7)
C8 0.39(3) 0.096(11) 0.067(11) -0.019(9) 0.086(14) -0.019(13)
C26 0.077(6) 0.111(9) 0.124(10) -0.012(8) -0.016(7) -0.004(6)
C51 0.067(6) 0.139(11) 0.131(10) 0.014(8) 0.015(6) 0.010(7)
C30 0.138(11) 0.101(10) 0.186(14) -0.003(10) 0.002(11) -0.008(9)
C49 0.090(8) 0.187(14) 0.136(11) 0.015(10) 0.024(8) -0.011(8)
C9 0.31(2) 0.107(10) 0.077(10) -0.026(8) 0.075(12) -0.057(11)
C7 0.37(2) 0.109(10) 0.041(8) -0.002(7) 0.077(11) 0.028(13)
C28 0.159(13) 0.118(11) 0.173(15) 0.004(11) -0.026(11) 0.008(10)
N2 0.30(2) 0.163(13) 0.153(13) -0.062(10) 0.076(13) -0.159(14)
C12 0.188(14) 0.149(12) 0.140(12) -0.059(10) 0.076(11) -0.102(11)
C6 0.284(16) 0.116(10) 0.054(7) -0.011(7) 0.094(9) 0.028(11)
C33 0.26(2) 0.090(12) 0.38(3) 0.004(16) 0.18(2) 0.009(14)
C32 0.24(2) 0.093(11) 0.25(2) -0.034(14) 0.102(17) 0.008(12)
N1 0.135(12) 0.191(16) 0.200(18) -0.107(15) -0.029(10) -0.033(11)
C29 0.25(3) 0.155(18) 0.33(3) 0.12(2) 0.01(2) 0.045(17)
C57 0.34(5) 0.31(4) 0.24(4) 0.09(4) -0.14(4) -0.10(4)
C56 0.26(3) 0.27(3) 0.24(3) 0.05(3) -0.04(3) -0.03(3)
C55 0.22(2) 0.24(2) 0.21(3) 0.06(2) -0.01(2) -0.03(2)
C54 0.185(19) 0.23(2) 0.18(2) 0.05(2) -0.027(16) -0.039(19)
C53 0.16(2) 0.22(2) 0.17(2) 0.041(19) -0.037(16) -0.015(18)
C52 0.124(16) 0.22(2) 0.152(18) 0.034(17) -0.008(14) -0.020(17)
C40 0.167(15) 0.140(15) 0.161(14) -0.017(13) 0.083(14) -0.024(15)
C41 0.176(15) 0.167(18) 0.170(18) -0.005(16) 0.050(14) -0.018(15)
C42 0.164(15) 0.179(19) 0.20(2) 0.008(17) 0.041(16) -0.026(15)
C43 0.149(16) 0.22(2) 0.22(2) 0.043(19) 0.020(17) -0.008(16)
C44 0.121(17) 0.22(2) 0.20(2) 0.055(18) 0.026(18) 0.008(16)
C45 0.102(17) 0.26(3) 0.16(3) 0.052(19) 0.021(16) 0.00(2)
C37 0.109(8) 0.112(9) 0.119(9) -0.022(7) 0.040(7) -0.025(7)
C36 0.110(8) 0.084(8) 0.153(11) -0.020(8) 0.060(8) -0.021(7)
C61 0.148(16) 0.21(2) 0.38(3) -0.05(2) 0.062(19) -0.064(17)
Cl63 0.285(12) 0.253(12) 0.72(3) -0.009(16) 0.078(16) 0.052(9)
Cl61 0.361(12) 0.155(6) 0.292(10) 0.010(6) 0.114(8) 0.007(6)
Cl62 0.244(8) 0.314(10) 0.212(7) -0.049(7) 0.078(6) -0.065(7)
C40B 0.155(18) 0.139(19) 0.152(17) -0.024(16) 0.078(16) -0.047(18)
C41B 0.184(17) 0.17(2) 0.18(2) -0.011(19) 0.057(17) -0.016(17)
C42B 0.18(2) 0.19(2) 0.19(2) 0.00(2) 0.048(19) -0.012(19)
C43B 0.17(2) 0.21(2) 0.21(3) 0.02(2) 0.03(2) -0.013(19)
C44B 0.12(2) 0.23(3) 0.18(3) 0.02(2) 0.02(2) 0.000(19)
C45B 0.15(4) 0.23(3) 0.20(4) -0.01(3) -0.06(3) 0.02(3)
C52B 0.12(2) 0.22(2) 0.14(2) 0.03(2) 0.008(17) -0.01(2)
C53B 0.16(2) 0.23(2) 0.17(2) 0.043(19) -0.030(19) -0.02(2)
C54B 0.17(2) 0.23(2) 0.17(2) 0.042(19) -0.021(19) -0.03(2)
C55B 0.21(2) 0.24(2) 0.20(3) 0.05(2) -0.01(2) -0.02(2)
C56B 0.23(3) 0.24(3) 0.22(3) 0.06(3) -0.02(3) -0.02(2)
C57B 0.27(4) 0.25(4) 0.20(4) 0.06(3) -0.07(4) -0.06(3)

loop_
_atom_type_symbol
_atom_type_description
_atom_type_scat_dispersion_real
_atom_type_scat_dispersion_imag
_atom_type_scat_source
C C 0.0181 0.0091 'International Tables Vol C Tables 4.2.6.8 and 6.1.1.4'
H H 0.0000 0.0000 'International Tables Vol C Tables 4.2.6.8 and 6.1.1.4'
Cl Cl 0.3639 0.7018 'International Tables Vol C Tables 4.2.6.8 and 6.1.1.4'
N N 0.0311 0.0180 'International Tables Vol C Tables 4.2.6.8 and 6.1.1.4'
O O 0.0492 0.0322 'International Tables Vol C Tables 4.2.6.8 and 6.1.1.4'
S S 0.3331 0.5567 'International Tables Vol C Tables 4.2.6.8 and 6.1.1.4'

loop_
_geom_angle_atom_site_label_1
_geom_angle_atom_site_label_2
_geom_angle_atom_site_label_3
_geom_angle
_geom_angle_site_symmetry_1
C17 S1 C14 91.8(5) .
C21 S2 C18 90.8(4) .
C16 O2 C26 118.7(8) .
C17 C18 S2 124.1(8) .
C19 C18 S2 110.7(6) .
C19 C18 C17 125.1(9) .
C18 C17 S1 121.9(8) .
C16 C17 S1 111.4(6) .
C16 C17 C18 126.7(9) .
C39 C34 C24 124.6(10) .
C39 C34 C35 117.3(11) .
C35 C34 C24 118.0(10) .
C34 C39 H39 118.1 .
C34 C39 C38 123.9(11) .
C38 C39 H39 118.1 .
O2 C16 C17 119.3(7) .
O2 C16 C15 128.1(9) .
C15 C16 C17 112.6(9) .
C13 C14 S1 127.8(10) .
C15 C14 S1 111.7(7) .
C15 C14 C13 120.1(10) .
C18 C19 H19 123.8 .
C20 C19 C18 112.4(9) .
C20 C19 H19 123.8 .
O1 C1 C2 126.4(12) .
O1 C1 C5 126.2(15) .
C5 C1 C2 107.4(13) .
C20 C21 S2 113.3(6) .
C20 C21 C22 111.7(8) .
C22 C21 S2 135.0(8) .
C19 C20 C24 136.4(9) .
C21 C20 C19 112.7(8) .
C21 C20 C24 109.9(7) .
C14 C13 H13 113.7 .
C2 C13 C14 132.6(12) .
C2 C13 H13 113.7 .
C46 C47 H47 119.9 .
C46 C47 C48 120.3(12) .
C48 C47 H47 119.9 .
C34 C24 C46 114.2(9) .
C20 C24 C34 109.0(8) .
C20 C24 C46 111.4(8) .
C23 C24 C34 113.8(9) .
C23 C24 C20 100.9(8) .
C23 C24 C46 106.8(8) .
C13 C2 C1 127.6(10) .
C13 C2 C3 126.8(14) .
C3 C2 C1 105.6(13) .
C16 C15 H15 123.8 .
C14 C15 C16 112.4(9) .
C14 C15 H15 123.8 .
C47 C46 C24 120.8(10) .
C47 C46 C51 119.7(13) .
C51 C46 C24 119.4(12) .
C34 C35 H35 120.6 .
C36 C35 C34 118.7(12) .
C36 C35 H35 120.6 .
C39 C38 H38 120.8 .
C39 C38 C37 118.4(12) .
C37 C38 H38 120.8 .
C25 C23 C24 129.2(9) 7_556
C25 C23 C22 119.7(9) 7_556
C22 C23 C24 111.0(7) .
C23 C25 H25 120.6 7_556
C23 C25 C22 118.9(9) 7_556
C22 C25 H25 120.6 .
C2 C3 C4 106.6(14) .
C10 C3 C2 124.7(16) .
C10 C3 C4 128.6(13) .
C4 C5 C1 109.6(16) .
C4 C5 C6 123.9(15) .
C6 C5 C1 126.6(18) .
C23 C22 C21 105.9(9) .
C25 C22 C21 132.7(9) .
C25 C22 C23 121.2(8) .
C3 C10 C12 114.4(19) .
C11 C10 C3 125.7(13) .
C11 C10 C12 119.8(16) .
N1 C11 C10 177(2) .
C5 C4 C3 110.5(13) .
C5 C4 C9 124.8(19) .
C9 C4 C3 124.6(19) .
C47 C48 H48 119.4 .
C49 C48 C47 121.1(15) .
C49 C48 H48 119.4 .
H31A C31 H31B 107.7 .
C30 C31 H31A 108.9 .
C30 C31 H31B 108.9 .
C32 C31 H31A 108.9 .
C32 C31 H31B 108.9 .
C32 C31 C30 113.2(19) .
C51 C50 H50 119.7 .
C49 C50 H50 119.7 .
C49 C50 C51 120.6(14) .
C26 C27 H27 105.9 .
C26 C27 C28 111.0(16) .
C30 C27 H27 105.9 .
C30 C27 C26 113.0(15) .
C30 C27 C28 114.3(15) .
C28 C27 H27 105.9 .
C9 C8 H8 115.6 .
C7 C8 H8 115.6 .
C7 C8 C9 129(2) .
O2 C26 C27 109.0(10) .
O2 C26 H26A 109.9 .
O2 C26 H26B 109.9 .
C27 C26 H26A 109.9 .
C27 C26 H26B 109.9 .
H26A C26 H26B 108.3 .
C46 C51 C50 119.0(14) .
C46 C51 H51 120.5 .
C50 C51 H51 120.5 .
C31 C30 H30A 107.7 .
C31 C30 H30B 107.7 .
C27 C30 C31 118.4(16) .
C27 C30 H30A 107.7 .
C27 C30 H30B 107.7 .
H30A C30 H30B 107.1 .
C48 C49 C52 123(2) .
C48 C49 C52B 122(3) .
C50 C49 C48 119.1(16) .
C50 C49 C52 116(2) .
C50 C49 C52B 117(3) .
C4 C9 C8 108(2) .
C4 C9 H9 126.1 .
C8 C9 H9 126.1 .
C8 C7 H7 119.5 .
C8 C7 C6 121(2) .
C6 C7 H7 119.5 .
C27 C28 H28A 108.8 .
C27 C28 H28B 108.8 .
H28A C28 H28B 107.6 .
C29 C28 C27 114(2) .
C29 C28 H28A 108.8 .
C29 C28 H28B 108.8 .
N2 C12 C10 169(3) .
C5 C6 C7 113(2) .
C5 C6 H6 123.4 .
C7 C6 H6 123.4 .
H33A C33 H33B 109.5 .
H33A C33 H33C 109.5 .
H33B C33 H33C 109.5 .
C32 C33 H33A 109.5 .
C32 C33 H33B 109.5 .
C32 C33 H33C 109.5 .
C31 C32 C33 118(3) .
C31 C32 H32A 107.9 .
C31 C32 H32B 107.9 .
C33 C32 H32A 107.9 .
C33 C32 H32B 107.9 .
H32A C32 H32B 107.2 .
C28 C29 H29A 109.5 .
C28 C29 H29B 109.5 .
C28 C29 H29C 109.5 .
H29A C29 H29B 109.5 .
H29A C29 H29C 109.5 .
H29B C29 H29C 109.5 .
H57A C57 H57B 109.5 .
H57A C57 H57C 109.5 .
H57B C57 H57C 109.5 .
C56 C57 H57A 109.5 .
C56 C57 H57B 109.5 .
C56 C57 H57C 109.5 .
C57 C56 H56A 108.1 .
C57 C56 H56B 108.1 .
H56A C56 H56B 107.3 .
C55 C56 C57 117(4) .
C55 C56 H56A 108.1 .
C55 C56 H56B 108.1 .
C56 C55 H55A 107.6 .
C56 C55 H55B 107.6 .
C56 C55 C54 119(4) .
H55A C55 H55B 107.1 .
C54 C55 H55A 107.6 .
C54 C55 H55B 107.6 .
C55 C54 H54A 107.9 .
C55 C54 H54B 107.9 .
C55 C54 C53 118(3) .
H54A C54 H54B 107.2 .
C53 C54 H54A 107.9 .
C53 C54 H54B 107.9 .
C54 C53 H53A 108.5 .
C54 C53 H53B 108.5 .
H53A C53 H53B 107.5 .
C52 C53 C54 115(3) .
C52 C53 H53A 108.5 .
C52 C53 H53B 108.5 .
C49 C52 H52A 106.5 .
C49 C52 H52B 106.5 .
C53 C52 C49 123(3) .
C53 C52 H52A 106.5 .
C53 C52 H52B 106.5 .
H52A C52 H52B 106.5 .
H40A C40 H40B 107.8 .
C41 C40 H40A 109.1 .
C41 C40 H40B 109.1 .
C41 C40 C37 113(2) .
C37 C40 H40A 109.1 .
C37 C40 H40B 109.1 .
C40 C41 H41A 106.7 .
C40 C41 H41B 106.7 .
C40 C41 C42 122(3) .
H41A C41 H41B 106.6 .
C42 C41 H41A 106.7 .
C42 C41 H41B 106.7 .
C41 C42 H42A 106.2 .
C41 C42 H42B 106.2 .
H42A C42 H42B 106.4 .
C43 C42 C41 124(3) .
C43 C42 H42A 106.2 .
C43 C42 H42B 106.2 .
C42 C43 H43A 106.1 .
C42 C43 H43B 106.1 .
H43A C43 H43B 106.3 .
C44 C43 C42 125(2) .
C44 C43 H43A 106.1 .
C44 C43 H43B 106.1 .
C43 C44 H44A 105.4 .
C43 C44 H44B 105.4 .
H44A C44 H44B 106.0 .
C45 C44 C43 128(3) .
C45 C44 H44A 105.4 .
C45 C44 H44B 105.4 .
C44 C45 H45A 109.5 .
C44 C45 H45B 109.5 .
C44 C45 H45C 109.5 .
H45A C45 H45B 109.5 .
H45A C45 H45C 109.5 .
H45B C45 H45C 109.5 .
C38 C37 C40 118(2) .
C38 C37 C40B 119(4) .
C36 C37 C38 116.8(13) .
C36 C37 C40 124(2) .
C36 C37 C40B 124(4) .
C35 C36 H36 117.6 .
C37 C36 C35 124.9(13) .
C37 C36 H36 117.6 .
Cl63 C61 H61 99.3 .
Cl63 C61 Cl61 121.1(13) .
Cl61 C61 H61 99.3 .
Cl62 C61 H61 99.3 .
Cl62 C61 Cl63 117.3(14) .
Cl62 C61 Cl61 113.9(14) .
C37 C40B H40C 108.5 .
C37 C40B H40D 108.5 .
H40C C40B H40D 107.5 .
C41B C40B C37 115(3) .
C41B C40B H40C 108.5 .
C41B C40B H40D 108.5 .
C40B C41B H41C 106.6 .
C40B C41B H41D 106.6 .
C40B C41B C42B 123(4) .
H41C C41B H41D 106.6 .
C42B C41B H41C 106.6 .
C42B C41B H41D 106.6 .
C41B C42B H42C 106.2 .
C41B C42B H42D 106.2 .
H42C C42B H42D 106.4 .
C43B C42B C41B 125(4) .
C43B C42B H42C 106.2 .
C43B C42B H42D 106.2 .
C42B C43B H43C 106.6 .
C42B C43B H43D 106.6 .
H43C C43B H43D 106.5 .
C44B C43B C42B 123(4) .
C44B C43B H43C 106.6 .
C44B C43B H43D 106.6 .
C43B C44B H44C 106.0 .
C43B C44B H44D 106.0 .
H44C C44B H44D 106.3 .
C45B C44B C43B 125(4) .
C45B C44B H44C 106.0 .
C45B C44B H44D 106.0 .
C44B C45B H45D 109.5 .
C44B C45B H45E 109.5 .
C44B C45B H45F 109.5 .
H45D C45B H45E 109.5 .
H45D C45B H45F 109.5 .
H45E C45B H45F 109.5 .
C49 C52B H52C 108.2 .
C49 C52B H52D 108.2 .
H52C C52B H52D 107.3 .
C53B C52B C49 116(3) .
C53B C52B H52C 108.2 .
C53B C52B H52D 108.2 .
C52B C53B H53C 108.2 .
C52B C53B H53D 108.2 .
C52B C53B C54B 117(4) .
H53C C53B H53D 107.3 .
C54B C53B H53C 108.2 .
C54B C53B H53D 108.2 .
C53B C54B H54C 108.3 .
C53B C54B H54D 108.3 .
H54C C54B H54D 107.4 .
C55B C54B C53B 116(4) .
C55B C54B H54C 108.3 .
C55B C54B H54D 108.3 .
C54B C55B H55C 107.1 .
C54B C55B H55D 107.1 .
H55C C55B H55D 106.8 .
C56B C55B C54B 121(5) .
C56B C55B H55C 107.1 .
C56B C55B H55D 107.1 .
C55B C56B H56C 108.4 .
C55B C56B H56D 108.4 .
C55B C56B C57B 115(5) .
H56C C56B H56D 107.5 .
C57B C56B H56C 108.4 .
C57B C56B H56D 108.4 .
C56B C57B H57D 109.5 .
C56B C57B H57E 109.5 .
C56B C57B H57F 109.5 .
H57D C57B H57E 109.5 .
H57D C57B H57F 109.5 .
H57E C57B H57F 109.5 .

loop_
_geom_bond_atom_site_label_1
_geom_bond_atom_site_label_2
_geom_bond_distance
_geom_bond_site_symmetry_2
S1 C17 1.689(10) .
S1 C14 1.722(10) .
S2 C18 1.740(10) .
S2 C21 1.720(9) .
O2 C16 1.358(12) .
O2 C26 1.442(13) .
O1 C1 1.215(15) .
C18 C17 1.423(11) .
C18 C19 1.413(13) .
C17 C16 1.406(13) .
C34 C39 1.324(15) .
C34 C24 1.540(15) .
C34 C35 1.405(15) .
C39 H39 0.9500 .
C39 C38 1.384(16) .
C16 C15 1.384(12) .
C14 C13 1.446(14) .
C14 C15 1.378(15) .
C19 H19 0.9500 .
C19 C20 1.398(12) .
C1 C2 1.52(2) .
C1 C5 1.446(19) .
C21 C20 1.365(14) .
C21 C22 1.446(13) .
C20 C24 1.531(12) .
C13 H13 0.9500 .
C13 C2 1.325(18) .
C47 H47 0.9500 .
C47 C46 1.333(17) .
C47 C48 1.369(19) .
C24 C46 1.571(17) .
C24 C23 1.516(14) .
C2 C3 1.465(17) .
C15 H15 0.9500 .
C46 C51 1.352(16) .
C35 H35 0.9500 .
C35 C36 1.356(18) .
C38 H38 0.9500 .
C38 C37 1.407(19) .
C23 C25 1.389(12) 7_556
C23 C22 1.433(14) .
C25 H25 0.9500 .
C25 C22 1.390(15) .
C3 C10 1.44(2) .
C3 C4 1.49(2) .
C5 C4 1.37(2) .
C5 C6 1.40(2) .
C10 C11 1.37(3) .
C10 C12 1.47(2) .
C11 N1 1.17(3) .
C4 C9 1.45(2) .
C48 H48 0.9500 .
C48 C49 1.34(2) .
C31 H31A 0.9900 .
C31 H31B 0.9900 .
C31 C30 1.55(3) .
C31 C32 1.45(3) .
C50 H50 0.9500 .
C50 C51 1.40(2) .
C50 C49 1.33(2) .
C27 H27 1.0000 .
C27 C26 1.48(2) .
C27 C30 1.45(3) .
C27 C28 1.58(3) .
C8 H8 0.9500 .
C8 C9 1.46(3) .
C8 C7 1.31(4) .
C26 H26A 0.9900 .
C26 H26B 0.9900 .
C51 H51 0.9500 .
C30 H30A 0.9900 .
C30 H30B 0.9900 .
C49 C52 1.55(3) .
C49 C52B 1.55(3) .
C9 H9 0.9500 .
C7 H7 0.9500 .
C7 C6 1.47(3) .
C28 H28A 0.9900 .
C28 H28B 0.9900 .
C28 C29 1.47(3) .
N2 C12 1.154(17) .
C6 H6 0.9500 .
C33 H33A 0.9800 .
C33 H33B 0.9800 .
C33 H33C 0.9800 .
C33 C32 1.54(3) .
C32 H32A 0.9900 .
C32 H32B 0.9900 .
C29 H29A 0.9800 .
C29 H29B 0.9800 .
C29 H29C 0.9800 .
C57 H57A 0.9800 .
C57 H57B 0.9800 .
C57 H57C 0.9800 .
C57 C56 1.39(3) .
C56 H56A 0.9900 .
C56 H56B 0.9900 .
C56 C55 1.39(3) .
C55 H55A 0.9900 .
C55 H55B 0.9900 .
C55 C54 1.41(3) .
C54 H54A 0.9900 .
C54 H54B 0.9900 .
C54 C53 1.43(2) .
C53 H53A 0.9900 .
C53 H53B 0.9900 .
C53 C52 1.41(3) .
C52 H52A 0.9900 .
C52 H52B 0.9900 .
C40 H40A 0.9900 .
C40 H40B 0.9900 .
C40 C41 1.44(2) .
C40 C37 1.54(2) .
C41 H41A 0.9900 .
C41 H41B 0.9900 .
C41 C42 1.46(2) .
C42 H42A 0.9900 .
C42 H42B 0.9900 .
C42 C43 1.45(2) .
C43 H43A 0.9900 .
C43 H43B 0.9900 .
C43 C44 1.43(2) .
C44 H44A 0.9900 .
C44 H44B 0.9900 .
C44 C45 1.43(2) .
C45 H45A 0.9800 .
C45 H45B 0.9800 .
C45 H45C 0.9800 .
C37 C36 1.33(2) .
C37 C40B 1.53(3) .
C36 H36 0.9500 .
C61 H61 1.0000 .
C61 Cl63 1.589(17) .
C61 Cl61 1.675(18) .
C61 Cl62 1.586(17) .
C40B H40C 0.9900 .
C40B H40D 0.9900 .
C40B C41B 1.43(3) .
C41B H41C 0.9900 .
C41B H41D 0.9900 .
C41B C42B 1.46(3) .
C42B H42C 0.9900 .
C42B H42D 0.9900 .
C42B C43B 1.46(3) .
C43B H43C 0.9900 .
C43B H43D 0.9900 .
C43B C44B 1.44(3) .
C44B H44C 0.9900 .
C44B H44D 0.9900 .
C44B C45B 1.43(3) .
C45B H45D 0.9800 .
C45B H45E 0.9800 .
C45B H45F 0.9800 .
C52B H52C 0.9900 .
C52B H52D 0.9900 .
C52B C53B 1.41(3) .
C53B H53C 0.9900 .
C53B H53D 0.9900 .
C53B C54B 1.43(3) .
C54B H54C 0.9900 .
C54B H54D 0.9900 .
C54B C55B 1.41(3) .
C55B H55C 0.9900 .
C55B H55D 0.9900 .
C55B C56B 1.39(3) .
C56B H56C 0.9900 .
C56B H56D 0.9900 .
C56B C57B 1.39(3) .
C57B H57D 0.9800 .
C57B H57E 0.9800 .
C57B H57F 0.9800 .

loop_
_geom_torsion_atom_site_label_1
_geom_torsion_atom_site_label_2
_geom_torsion_atom_site_label_3
_geom_torsion_atom_site_label_4
_geom_torsion
_geom_torsion_site_symmetry_1
_geom_torsion_site_symmetry_4
S1 C17 C16 O2 -176.5(6) . .
S1 C17 C16 C15 2.3(10) . .
S1 C14 C13 C2 -9.1(16) . .
S1 C14 C15 C16 1.9(10) . .
S2 C18 C17 S1 170.1(5) . .
S2 C18 C17 C16 -8.7(14) . .
S2 C18 C19 C20 -1.7(11) . .
S2 C21 C20 C19 -2.6(14) . .
S2 C21 C20 C24 -173.5(8) . .
S2 C21 C22 C23 176.4(11) . .
S2 C21 C22 C25 0(2) . .
O2 C16 C15 C14 175.9(8) . .
O1 C1 C2 C13 4.9(17) . .
O1 C1 C2 C3 -175.1(10) . .
O1 C1 C5 C4 178.1(10) . .
O1 C1 C5 C6 -0.6(18) . .
C18 S2 C21 C20 1.4(10) . .
C18 S2 C21 C22 179.3(14) . .
C18 C17 C16 O2 2.5(13) . .
C18 C17 C16 C15 -178.8(9) . .
C18 C19 C20 C21 2.8(14) . .
C18 C19 C20 C24 170.4(12) . .
C17 S1 C14 C13 -173.2(8) . .
C17 S1 C14 C15 -0.5(7) . .
C17 C18 C19 C20 -179.7(10) . .
C17 C16 C15 C14 -2.7(11) . .
C34 C39 C38 C37 1.4(17) . .
C34 C24 C46 C47 157.2(9) . .
C34 C24 C46 C51 -25.3(13) . .
C34 C24 C23 C25 69.5(15) . 7_556
C34 C24 C23 C22 -113.2(10) . .
C34 C35 C36 C37 1(2) . .
C39 C34 C24 C20 -106.8(10) . .
C39 C34 C24 C46 127.9(10) . .
C39 C34 C24 C23 4.9(13) . .
C39 C34 C35 C36 -0.6(16) . .
C39 C38 C37 C40 -174.3(15) . .
C39 C38 C37 C36 -1.3(19) . .
C39 C38 C37 C40B 174(2) . .
C16 O2 C26 C27 -171.2(12) . .
C14 S1 C17 C18 180.0(8) . .
C14 S1 C17 C16 -1.0(7) . .
C14 C13 C2 C1 -5.8(18) . .
C14 C13 C2 C3 174.1(10) . .
C19 C18 C17 S1 -12.2(14) . .
C19 C18 C17 C16 168.9(9) . .
C19 C20 C24 C34 -54.5(17) . .
C19 C20 C24 C46 72.4(16) . .
C19 C20 C24 C23 -174.6(13) . .
C1 C2 C3 C10 170.0(11) . .
C1 C2 C3 C4 -6.3(11) . .
C1 C5 C4 C3 -1.5(13) . .
C1 C5 C4 C9 175.7(11) . .
C1 C5 C6 C7 -176.8(10) . .
C21 S2 C18 C17 178.2(9) . .
C21 S2 C18 C19 0.2(8) . .
C21 C20 C24 C34 113.3(11) . .
C21 C20 C24 C46 -119.8(11) . .
C21 C20 C24 C23 -6.8(12) . .
C20 C21 C22 C23 -5.6(15) . .
C20 C21 C22 C25 178.3(13) . .
C20 C24 C46 C47 33.2(13) . .
C20 C24 C46 C51 -149.2(11) . .
C20 C24 C23 C25 -174.0(12) . 7_556
C20 C24 C23 C22 3.4(12) . .
C13 C14 C15 C16 175.2(8) . .
C13 C2 C3 C10 -9.9(18) . .
C13 C2 C3 C4 173.7(10) . .
C47 C46 C51 C50 3(2) . .
C47 C48 C49 C50 -2(3) . .
C47 C48 C49 C52 160(2) . .
C47 C48 C49 C52B -168(2) . .
C24 C34 C39 C38 175.1(9) . .
C24 C34 C35 C36 -176.4(10) . .
C24 C46 C51 C50 -174.2(13) . .
C24 C23 C22 C21 0.9(14) . .
C24 C23 C22 C25 177.6(11) . .
C2 C1 C5 C4 -2.6(12) . .
C2 C1 C5 C6 178.7(10) . .
C2 C3 C10 C11 8(2) . .
C2 C3 C10 C12 -169.5(11) . .
C2 C3 C4 C5 5.1(12) . .
C2 C3 C4 C9 -172.1(11) . .
C15 C14 C13 C2 178.8(10) . .
C46 C47 C48 C49 2(2) . .
C46 C24 C23 C25 -57.4(15) . 7_556
C46 C24 C23 C22 119.9(10) . .
C35 C34 C39 C38 -0.4(15) . .
C35 C34 C24 C20 68.6(12) . .
C35 C34 C24 C46 -56.7(11) . .
C35 C34 C24 C23 -179.6(9) . .
C38 C37 C36 C35 0(2) . .
C38 C37 C40B C41B -104(6) . .
C23 C24 C46 C47 -76.1(11) . .
C23 C24 C46 C51 101.4(12) . .
C23 C25 C22 C21 -179.6(13) 7_556 .
C23 C25 C22 C23 5(2) 7_556 .
C25 C23 C22 C21 178.5(11) 7_556 .
C25 C23 C22 C25 -5(2) 7_556 .
C3 C10 C12 N2 173(8) . .
C3 C4 C9 C8 -178.0(12) . .
C5 C1 C2 C13 -174.5(10) . .
C5 C1 C2 C3 5.6(11) . .
C5 C4 C9 C8 5.2(19) . .
C22 C21 C20 C19 178.9(10) . .
C22 C21 C20 C24 8.0(14) . .
C10 C3 C4 C5 -171.0(12) . .
C10 C3 C4 C9 12(2) . .
C11 C10 C12 N2 -5(9) . .
C4 C3 C10 C11 -176.7(14) . .
C4 C3 C10 C12 6.0(19) . .
C4 C5 C6 C7 4.7(17) . .
C48 C47 C46 C24 175.0(10) . .
C48 C47 C46 C51 -2.6(18) . .
C48 C49 C52 C53 -74(5) . .
C48 C49 C52B C53B -85(5) . .
C50 C49 C52 C53 88(5) . .
C50 C49 C52B C53B 109(5) . .
C8 C7 C6 C5 -5(2) . .
C26 O2 C16 C17 177.2(10) . .
C26 O2 C16 C15 -1.4(15) . .
C26 C27 C30 C31 70.6(19) . .
C26 C27 C28 C29 -157.6(19) . .
C51 C50 C49 C48 3(3) . .
C51 C50 C49 C52 -160(2) . .
C51 C50 C49 C52B 170(2) . .
C30 C31 C32 C33 -176.4(16) . .
C30 C27 C26 O2 68.3(18) . .
C30 C27 C28 C29 73(2) . .
C49 C50 C51 C46 -3(3) . .
C49 C52B C53B C54B -46(8) . .
C9 C8 C7 C6 6(3) . .
C7 C8 C9 C4 -6(3) . .
C28 C27 C26 O2 -61.5(16) . .
C28 C27 C30 C31 -161.2(15) . .
C6 C5 C4 C3 177.2(10) . .
C6 C5 C4 C9 -5.6(19) . .
C32 C31 C30 C27 -177.7(17) . .
C57 C56 C55 C54 -162(6) . .
C56 C55 C54 C53 -160(5) . .
C55 C54 C53 C52 169(5) . .
C54 C53 C52 C49 -180(4) . .
C40 C41 C42 C43 174(3) . .
C40 C37 C36 C35 172.8(18) . .
C41 C40 C37 C38 -82(4) . .
C41 C40 C37 C36 106(3) . .
C41 C42 C43 C44 -175(4) . .
C42 C43 C44 C45 -62(5) . .
C37 C40 C41 C42 72(5) . .
C37 C40B C41B C42B 59(7) . .
C36 C37 C40B C41B 71(6) . .
C40B C37 C36 C35 -175(2) . .
C40B C41B C42B C43B 103(8) . .
C41B C42B C43B C44B -154(6) . .
C42B C43B C44B C45B 63(11) . .
C52B C53B C54B C55B -176(6) . .
C53B C54B C55B C56B 120(9) . .
C54B C55B C56B C57B -176(7) . .
